data_4321339
loop_
_publ_author_name
'Ashley E. Ayers'
'Dennis S. Marynick'
'H. V. Rasika Dias'

_publ_section_title
;
 Azido Derivatives of Low-Valent Group 14 Elements: Synthesis,
 Characterization, and Electronic Structure of [(n-Pr)2ATI]GeN3 and
 [(n-Pr)2ATI]SnN3 Featuring Heterobicyclic 10-\p-Electron Ring Systems
;
_journal_name_full 'Inorganic Chemistry'
_journal_page_first 4147
_journal_page_last 4151
_journal_paper_doi 10.1021/ic000545u
_journal_volume 39
_journal_year 2000
_chemical_formula_sum 'C13 H19 Ge N5'
_chemical_formula_weight 317.92
_chemical_name_common '[(n-Pr)2ATI]GeN3'
_chemical_name_systematic
; 

 ? 

;
_space_group_IT_number 2
_symmetry_cell_setting triclinic
_symmetry_space_group_name_Hall '-P 1'
_symmetry_space_group_name_H-M 'P -1'
_atom_sites_solution_hydrogens geom
_atom_sites_solution_primary Patterson
_atom_sites_solution_secondary difmap
_audit_creation_method SHELXL-97
_cell_angle_alpha 94.848(13)
_cell_angle_beta 109.876(10)
_cell_angle_gamma 100.905(12)
_cell_formula_units_Z 2
_cell_length_a 7.5389(10)
_cell_length_b 9.5627(16)
_cell_length_c 11.0499(17)
_cell_measurement_reflns_used 39
_cell_measurement_temperature 198(2)
_cell_measurement_theta_max 18.76
_cell_measurement_theta_min 5.44
_cell_volume 726.0(2)
_computing_cell_refinement 'Bruker XSCANS'
_computing_data_collection 'Bruker XSCANS'
_computing_data_reduction 'Bruker SHELXTL'
_computing_molecular_graphics 'Bruker SHELXTL'
_computing_publication_material 'Bruker SHELXTL'
_computing_structure_refinement 'SHELXL-97 (Sheldrick, 1997)'
_computing_structure_solution 'SHELXS-97 (Sheldrick, 1990)'
_diffrn_ambient_temperature 198(2)
_diffrn_measured_fraction_theta_full 0.932
_diffrn_measured_fraction_theta_max 0.932
_diffrn_measurement_device_type 'Bruker P4'
_diffrn_measurement_method '\w scans'
_diffrn_radiation_monochromator graphite
_diffrn_radiation_source 'fine-focus sealed tube'
_diffrn_radiation_type MoK\a
_diffrn_radiation_wavelength 0.71073
_diffrn_reflns_av_R_equivalents 0.0217
_diffrn_reflns_av_sigmaI/netI 0.0227
_diffrn_reflns_limit_h_max 7
_diffrn_reflns_limit_h_min -1
_diffrn_reflns_limit_k_max 10
_diffrn_reflns_limit_k_min -10
_diffrn_reflns_limit_l_max 11
_diffrn_reflns_limit_l_min -11
_diffrn_reflns_number 2278
_diffrn_reflns_theta_full 22.49
_diffrn_reflns_theta_max 22.49
_diffrn_reflns_theta_min 1.99
_diffrn_standards_interval_count 97
_diffrn_standards_number 3
_exptl_absorpt_coefficient_mu 2.104
_exptl_absorpt_correction_T_max 0.9782
_exptl_absorpt_correction_T_min 0.6456
_exptl_absorpt_correction_type empirical
_exptl_crystal_colour yellow
_exptl_crystal_density_diffrn 1.454
_exptl_crystal_density_method 'not measured'
_exptl_crystal_description plates
_exptl_crystal_F_000 328
_exptl_crystal_size_max 0.74
_exptl_crystal_size_mid 0.60
_exptl_crystal_size_min 0.35
_refine_diff_density_max 0.305
_refine_diff_density_min -0.242
_refine_diff_density_rms 0.048
_refine_ls_extinction_coef 0.0414(17)
_refine_ls_extinction_expression Fc^*^=kFc[1+0.001xFc^2^\l^3^/sin(2\q)]^-1/4^
_refine_ls_extinction_method SHELXL
_refine_ls_goodness_of_fit_ref 1.083
_refine_ls_hydrogen_treatment mixed
_refine_ls_matrix_type full
_refine_ls_number_parameters 175
_refine_ls_number_reflns 1764
_refine_ls_number_restraints 0
_refine_ls_restrained_S_all 1.083
_refine_ls_R_factor_all 0.0216
_refine_ls_R_factor_gt 0.0211
_refine_ls_shift/su_max 0.001
_refine_ls_shift/su_mean 0.000
_refine_ls_structure_factor_coef Fsqd
_refine_ls_weighting_details 'calc w=1/[\s^2^(Fo^2^)+(0.0191P)^2^+0.6010P] where P=(Fo^2^+2Fc^2^)/3'
_refine_ls_weighting_scheme calc
_refine_ls_wR_factor_gt 0.0527
_refine_ls_wR_factor_ref 0.0530
_reflns_number_gt 1720
_reflns_number_total 1764
_reflns_threshold_expression >2sigma(I)
_cod_data_source_file ic000545u_1.cif
_cod_data_source_block rd241
_cod_depositor_comments
;
The following automatic conversions were performed:

'_symmetry_cell_setting' value 'Triclinic' changed to 'triclinic'
according to the built-in table from CIF Core dictionary named
'cif_core.dic' version 2.4.1 from 2010-06-29.

Automatic conversion script
Id: cif_fix_values 1646 2011-03-28 12:23:43Z adriana 
;
_cod_original_cell_volume 726.01(19)
_cod_database_code 4321339

loop_
_symmetry_equiv_pos_as_xyz
'x, y, z'
'-x, -y, -z'

loop_
_atom_site_label
_atom_site_type_symbol
_atom_site_fract_x
_atom_site_fract_y
_atom_site_fract_z
_atom_site_U_iso_or_equiv
_atom_site_adp_type
_atom_site_occupancy
_atom_site_symmetry_multiplicity
_atom_site_calc_flag
_atom_site_refinement_flags
_atom_site_disorder_assembly
_atom_site_disorder_group
Ge Ge 0.73700(3) 0.97818(3) 0.90278(2) 0.02350(14) Uani 1 1 d . . .
N1 N 0.6144(3) 0.7736(2) 0.87072(18) 0.0217(5) Uani 1 1 d . . .
N2 N 0.5033(3) 1.0426(2) 0.7834(2) 0.0337(5) Uani 1 1 d . . .
N3 N 0.4108(3) 0.9628(3) 0.6827(2) 0.0338(6) Uani 1 1 d . . .
N4 N 0.3163(4) 0.8869(3) 0.5874(3) 0.0642(8) Uani 1 1 d . . .
N9 N 0.8205(3) 0.9097(2) 0.76382(19) 0.0220(5) Uani 1 1 d . . .
C2 C 0.6474(3) 0.6875(3) 0.7835(2) 0.0217(6) Uani 1 1 d . . .
C3 C 0.5769(3) 0.5369(3) 0.7599(2) 0.0251(6) Uani 1 1 d . . .
H3A H 0.4969 0.5033 0.8067 0.030 Uiso 1 1 calc R . .
C4 C 0.6030(4) 0.4292(3) 0.6811(3) 0.0313(7) Uani 1 1 d . . .
H4A H 0.5420 0.3341 0.6850 0.038 Uiso 1 1 calc R . .
C5 C 0.7040(4) 0.4376(3) 0.5972(3) 0.0325(6) Uani 1 1 d . . .
H5A H 0.7046 0.3494 0.5509 0.039 Uiso 1 1 calc R . .
C6 C 0.8041(4) 0.5633(3) 0.5749(3) 0.0320(6) Uani 1 1 d . . .
H6A H 0.8624 0.5497 0.5123 0.038 Uiso 1 1 calc R . .
C7 C 0.8335(4) 0.7051(3) 0.6282(2) 0.0268(6) Uani 1 1 d . . .
H7A H 0.9101 0.7724 0.5968 0.032 Uiso 1 1 calc R . .
C8 C 0.7699(3) 0.7678(3) 0.7211(2) 0.0207(6) Uani 1 1 d . . .
C10 C 0.4967(3) 0.7195(3) 0.9460(2) 0.0255(6) Uani 1 1 d . . .
H10A H 0.5293 0.7914 1.0247 0.031 Uiso 1 1 calc R . .
H10B H 0.5297 0.6295 0.9751 0.031 Uiso 1 1 calc R . .
C11 C 0.2797(3) 0.6895(3) 0.8688(2) 0.0270(6) Uani 1 1 d . . .
H11A H 0.2487 0.6269 0.7848 0.032 Uiso 1 1 calc R . .
H11B H 0.2430 0.7815 0.8495 0.032 Uiso 1 1 calc R . .
C12 C 0.1625(4) 0.6161(3) 0.9436(3) 0.0370(7) Uani 1 1 d . . .
H12A H 0.0238 0.6024 0.8932 0.056 Uiso 1 1 calc R . .
H12B H 0.1958 0.6766 1.0280 0.056 Uiso 1 1 calc R . .
H12C H 0.1925 0.5221 0.9579 0.056 Uiso 1 1 calc R . .
C13 C 0.9466(4) 1.0066(3) 0.7143(2) 0.0262(6) Uani 1 1 d . . .
H13A H 0.8876 0.9923 0.6180 0.031 Uiso 1 1 calc R . .
H13B H 1.0736 0.9804 0.7379 0.031 Uiso 1 1 calc R . .
C14 C 0.9787(4) 1.1638(3) 0.7673(3) 0.0294(6) Uani 1 1 d . . .
H14A H 1.0409 1.1798 0.8635 0.035 Uiso 1 1 calc R . .
H14B H 0.8523 1.1911 0.7446 0.035 Uiso 1 1 calc R . .
C15 C 1.1072(4) 1.2575(3) 0.7104(3) 0.0361(7) Uani 1 1 d . . .
H15A H 1.1251 1.3593 0.7441 0.054 Uiso 1 1 calc R . .
H15B H 1.0457 1.2409 0.6152 0.054 Uiso 1 1 calc R . .
H15C H 1.2336 1.2324 0.7355 0.054 Uiso 1 1 calc R . .

loop_
_atom_site_aniso_label
_atom_site_aniso_U_11
_atom_site_aniso_U_22
_atom_site_aniso_U_33
_atom_site_aniso_U_23
_atom_site_aniso_U_13
_atom_site_aniso_U_12
Ge 0.02383(19) 0.02133(19) 0.02249(19) -0.00031(11) 0.00827(12) 0.00056(12)
N1 0.0195(10) 0.0217(11) 0.0241(11) 0.0037(9) 0.0099(9) 0.0017(9)
N2 0.0321(13) 0.0297(13) 0.0389(14) 0.0022(11) 0.0103(11) 0.0125(11)
N3 0.0318(13) 0.0344(13) 0.0346(15) 0.0057(13) 0.0075(12) 0.0145(12)
N4 0.0637(19) 0.065(2) 0.0460(18) -0.0085(16) -0.0039(16) 0.0258(16)
N9 0.0194(10) 0.0207(12) 0.0251(11) 0.0051(9) 0.0083(9) 0.0017(9)
C2 0.0159(12) 0.0256(14) 0.0207(13) 0.0048(11) 0.0029(10) 0.0049(11)
C3 0.0207(13) 0.0224(14) 0.0304(14) 0.0052(12) 0.0078(11) 0.0033(11)
C4 0.0274(14) 0.0214(14) 0.0397(16) 0.0049(12) 0.0067(12) 0.0035(11)
C5 0.0342(15) 0.0237(15) 0.0369(16) -0.0033(12) 0.0085(13) 0.0119(13)
C6 0.0318(15) 0.0363(17) 0.0294(14) 0.0015(12) 0.0123(12) 0.0111(13)
C7 0.0276(14) 0.0283(15) 0.0272(14) 0.0046(11) 0.0132(11) 0.0062(12)
C8 0.0153(12) 0.0237(14) 0.0205(12) 0.0057(11) 0.0021(10) 0.0058(11)
C10 0.0261(14) 0.0267(14) 0.0251(13) 0.0057(11) 0.0121(11) 0.0032(11)
C11 0.0242(13) 0.0278(14) 0.0327(14) 0.0101(11) 0.0135(11) 0.0067(11)
C12 0.0294(15) 0.0420(17) 0.0445(17) 0.0146(14) 0.0194(13) 0.0049(13)
C13 0.0249(13) 0.0274(14) 0.0292(14) 0.0091(11) 0.0132(11) 0.0049(11)
C14 0.0284(14) 0.0248(14) 0.0334(14) 0.0059(11) 0.0109(12) 0.0023(11)
C15 0.0362(16) 0.0266(15) 0.0453(17) 0.0089(12) 0.0178(13) 0.0001(12)

loop_
_atom_type_symbol
_atom_type_description
_atom_type_scat_dispersion_real
_atom_type_scat_dispersion_imag
_atom_type_scat_source
C C 0.0033 0.0016 'International Tables Vol C Tables 4.2.6.8 and 6.1.1.4'
H H 0.0000 0.0000 'International Tables Vol C Tables 4.2.6.8 and 6.1.1.4'
N N 0.0061 0.0033 'International Tables Vol C Tables 4.2.6.8 and 6.1.1.4'
Ge Ge 0.1547 1.8001 'International Tables Vol C Tables 4.2.6.8 and 6.1.1.4'

loop_
_geom_angle_atom_site_label_1
_geom_angle_atom_site_label_2
_geom_angle_atom_site_label_3
_geom_angle
_geom_angle_site_symmetry_1
_geom_angle_site_symmetry_3
_geom_angle_publ_flag
N1 Ge N9 79.68(8) . . ?
N1 Ge N2 96.92(9) . . ?
N9 Ge N2 95.87(9) . . ?
C2 N1 C10 122.7(2) . . ?
C2 N1 Ge 117.93(15) . . ?
C10 N1 Ge 119.29(16) . . ?
N3 N2 Ge 115.30(18) . . ?
N4 N3 N2 177.5(3) . . ?
C8 N9 C13 120.4(2) . . ?
C8 N9 Ge 117.06(15) . . ?
C13 N9 Ge 122.40(15) . . ?
N1 C2 C3 122.4(2) . . ?
N1 C2 C8 112.3(2) . . ?
C3 C2 C8 125.3(2) . . ?
C4 C3 C2 131.6(2) . . ?
C3 C4 C5 130.2(2) . . ?
C6 C5 C4 125.6(3) . . ?
C7 C6 C5 130.9(3) . . ?
C6 C7 C8 131.3(2) . . ?
N9 C8 C7 122.1(2) . . ?
N9 C8 C2 112.9(2) . . ?
C7 C8 C2 125.1(2) . . ?
N1 C10 C11 112.97(19) . . ?
C10 C11 C12 111.5(2) . . ?
N9 C13 C14 113.0(2) . . ?
C13 C14 C15 110.1(2) . . ?

loop_
_geom_bond_atom_site_label_1
_geom_bond_atom_site_label_2
_geom_bond_distance
_geom_bond_site_symmetry_2
_geom_bond_publ_flag
Ge N1 1.9449(19) . ?
Ge N9 1.956(2) . ?
Ge N2 2.047(2) . ?
N1 C2 1.332(3) . ?
N1 C10 1.466(3) . ?
N2 N3 1.197(3) . ?
N3 N4 1.144(4) . ?
N9 C8 1.336(3) . ?
N9 C13 1.472(3) . ?
C2 C3 1.407(3) . ?
C2 C8 1.474(3) . ?
C3 C4 1.378(4) . ?
C4 C5 1.384(4) . ?
C5 C6 1.381(4) . ?
C6 C7 1.378(4) . ?
C7 C8 1.407(4) . ?
C10 C11 1.522(3) . ?
C11 C12 1.522(3) . ?
C13 C14 1.510(4) . ?
C14 C15 1.522(3) . ?
